data_4108712
loop_
_publ_author_name
'Raissa M. Trend'
'Brian M. Stoltz'

_publ_contact_author
;       Michael W. Day
        Beckman Institute
        California Institute of Technology
        Pasadena, CA  91125
        USA
;
_publ_contact_author_email mikeday@caltech.edu
_publ_contact_author_fax '(818) 449 4159'
_publ_contact_author_phone '(818) 395 2734'
_publ_section_title
;
 Structural Features and Reactivity of (Sparteine)PdCl2: A Model for
 Selectivity in the Oxidative Kinetic Resolution of Secondary Alcohols
;
_journal_name_full 'Journal of the American Chemical Society'
_journal_page_first 15957
_journal_page_last 15966
_journal_paper_doi 10.1021/ja804955e
_journal_volume 130
_journal_year 2008
_chemical_formula_moiety 'C15 H26 Cl2 N2 Pd, C H2 Cl2'
_chemical_formula_sum 'C16 H28 Cl4 N2 Pd'
_chemical_formula_weight 496.60
_chemical_name_systematic
; 
 ? 
;
_space_group_IT_number 19
_symmetry_cell_setting orthorhombic
_symmetry_space_group_name_Hall 'P 2ac 2ab'
_symmetry_space_group_name_H-M 'P 21 21 21'
_atom_sites_solution_hydrogens geom
_atom_sites_solution_primary direct
_atom_sites_solution_secondary difmap
_audit_creation_method SHELXL-97
_cell_angle_alpha 90.00
_cell_angle_beta 90.00
_cell_angle_gamma 90.00
_cell_formula_units_Z 4
_cell_length_a 9.7607(3)
_cell_length_b 12.7153(4)
_cell_length_c 15.4067(5)
_cell_measurement_reflns_used 11706
_cell_measurement_temperature 100(2)
_cell_measurement_theta_max 39.14
_cell_measurement_theta_min 2.47
_cell_volume 1912.13(10)
_computing_cell_refinement 'Bruker SAINT v6.45A'
_computing_data_collection 'Bruker SMART v5.630'
_computing_data_reduction 'Bruker SAINT v6.45A'
_computing_molecular_graphics 'Bruker XP v5.1'
_computing_publication_material 'Bruker XCIF v6.12'
_computing_structure_refinement 'Bruker XL v6.12'
_computing_structure_solution 'Bruker XS v6.12'
_diffrn_ambient_temperature 100(2)
_diffrn_measured_fraction_theta_full 0.945
_diffrn_measured_fraction_theta_max 0.945
_diffrn_measurement_device_type 'Bruker SMART 1000'
_diffrn_measurement_method '\w scans at 5 \f settings'
_diffrn_radiation_monochromator graphite
_diffrn_radiation_source 'fine-focus sealed tube'
_diffrn_radiation_type MoK\a
_diffrn_radiation_wavelength 0.71073
_diffrn_reflns_av_R_equivalents 0.0912
_diffrn_reflns_av_sigmaI/netI 0.1008
_diffrn_reflns_limit_h_max 17
_diffrn_reflns_limit_h_min -12
_diffrn_reflns_limit_k_max 22
_diffrn_reflns_limit_k_min -22
_diffrn_reflns_limit_l_max 28
_diffrn_reflns_limit_l_min -25
_diffrn_reflns_number 35980
_diffrn_reflns_theta_full 40.49
_diffrn_reflns_theta_max 40.49
_diffrn_reflns_theta_min 2.08
_exptl_absorpt_coefficient_mu 1.530
_exptl_absorpt_correction_T_max 0.8498
_exptl_absorpt_correction_T_min 0.6918
_exptl_absorpt_correction_type none
_exptl_crystal_colour Orange
_exptl_crystal_density_diffrn 1.725
_exptl_crystal_density_meas 0
_exptl_crystal_description Fragment
_exptl_crystal_F_000 1008
_exptl_crystal_size_max 0.26
_exptl_crystal_size_mid 0.20
_exptl_crystal_size_min 0.11
_refine_diff_density_max 2.815
_refine_diff_density_min -2.630
_refine_diff_density_rms 0.186
_refine_ls_abs_structure_details 'Flack H D (1983), Acta Cryst. A39, 876-881'
_refine_ls_abs_structure_Flack -0.01(3)
_refine_ls_extinction_method none
_refine_ls_goodness_of_fit_ref 1.108
_refine_ls_hydrogen_treatment Riding
_refine_ls_matrix_type 'Full matrix'
_refine_ls_number_parameters 208
_refine_ls_number_reflns 11125
_refine_ls_number_restraints 0
_refine_ls_restrained_S_all 1.108
_refine_ls_R_factor_all 0.0766
_refine_ls_R_factor_gt 0.0466
_refine_ls_shift/su_max 0.001
_refine_ls_shift/su_mean 0.000
_refine_ls_structure_factor_coef Fsqd
_refine_ls_weighting_details w=1/s^2^(Fo^2^)
_refine_ls_weighting_scheme sigma
_refine_ls_wR_factor_gt 0.0737
_refine_ls_wR_factor_ref 0.0788
_reflns_number_gt 7904
_reflns_number_total 11125
_reflns_threshold_expression >2sigma(I)
_cod_data_source_file ja804955e_si_008.cif
_cod_data_source_block rmt16
_cod_depositor_comments
;
The following automatic conversions were performed:

'_atom_sites_solution_primary' value 'direct methods' was changed to
'direct'.

'_atom_sites_solution_secondary' value 'Difference Fourier map' was
changed to 'difmap'.

'_atom_sites_solution_hydrogens' value 'Geometric positions' was
changed to 'geom'.

Automatic conversion script
Id: cif_fix_values 6452 2018-10-05 10:23:21Z andrius 
;
_cod_database_code 4108712

loop_
_symmetry_equiv_pos_as_xyz
'x, y, z'
'-x+1/2, -y, z+1/2'
'-x, y+1/2, -z+1/2'
'x+1/2, -y+1/2, -z'

loop_
_atom_site_label
_atom_site_type_symbol
_atom_site_fract_x
_atom_site_fract_y
_atom_site_fract_z
_atom_site_U_iso_or_equiv
_atom_site_adp_type
_atom_site_occupancy
_atom_site_symmetry_multiplicity
_atom_site_calc_flag
_atom_site_refinement_flags
Pd1 Pd 0.48809(2) 0.215562(14) 0.982926(12) 0.01035(4) Uani 1 1 d .
Cl1 Cl 0.47343(8) 0.05538(5) 0.91140(4) 0.01708(14) Uani 1 1 d .
Cl2 Cl 0.50183(9) 0.10988(4) 1.10528(4) 0.01788(13) Uani 1 1 d .
N1 N 0.4943(3) 0.30671(14) 0.86675(12) 0.0122(4) Uani 1 1 d .
N2 N 0.4881(3) 0.36062(15) 1.05358(13) 0.0100(4) Uani 1 1 d .
C1 C 0.4896(4) 0.23723(18) 0.78686(15) 0.0176(5) Uani 1 1 d .
H1A H 0.3971 0.2056 0.7827 0.021 Uiso 1 1 calc R
H1B H 0.5560 0.1791 0.7946 0.021 Uiso 1 1 calc R
C2 C 0.5211(3) 0.2926(2) 0.70184(16) 0.0213(6) Uani 1 1 d .
H2A H 0.5130 0.2424 0.6530 0.026 Uiso 1 1 calc R
H2B H 0.4549 0.3504 0.6923 0.026 Uiso 1 1 calc R
C3 C 0.6655(3) 0.3363(2) 0.70573(19) 0.0227(7) Uani 1 1 d .
H3A H 0.6883 0.3720 0.6505 0.027 Uiso 1 1 calc R
H3B H 0.7320 0.2785 0.7148 0.027 Uiso 1 1 calc R
C4 C 0.6732(3) 0.4144(2) 0.78094(19) 0.0178(6) Uani 1 1 d .
H4A H 0.6131 0.4752 0.7680 0.021 Uiso 1 1 calc R
H4B H 0.7683 0.4409 0.7859 0.021 Uiso 1 1 calc R
C5 C 0.6297(3) 0.3657(2) 0.8687(2) 0.0129(5) Uani 1 1 d .
H5 H 0.7023 0.3144 0.8860 0.015 Uiso 1 1 calc R
C6 C 0.6265(3) 0.4529(2) 0.9378(2) 0.0165(6) Uani 1 1 d .
H6 H 0.7126 0.4949 0.9314 0.020 Uiso 1 1 calc R
C7 C 0.6208(3) 0.4133(2) 1.0316(2) 0.0142(6) Uani 1 1 d .
H7A H 0.6967 0.3630 1.0411 0.017 Uiso 1 1 calc R
H7B H 0.6347 0.4735 1.0714 0.017 Uiso 1 1 calc R
C8 C 0.4870(4) 0.33975(19) 1.14980(16) 0.0171(5) Uani 1 1 d .
H8A H 0.5746 0.3058 1.1661 0.020 Uiso 1 1 calc R
H8B H 0.4124 0.2895 1.1629 0.020 Uiso 1 1 calc R
C9 C 0.4676(3) 0.4375(2) 1.20579(19) 0.0218(7) Uani 1 1 d .
H9A H 0.4672 0.4172 1.2678 0.026 Uiso 1 1 calc R
H9B H 0.5449 0.4865 1.1962 0.026 Uiso 1 1 calc R
C10 C 0.3336(3) 0.4922(3) 1.1835(2) 0.0239(7) Uani 1 1 d .
H10A H 0.2552 0.4455 1.1966 0.029 Uiso 1 1 calc R
H10B H 0.3237 0.5573 1.2182 0.029 Uiso 1 1 calc R
C11 C 0.3360(3) 0.5186(2) 1.0876(2) 0.0199(6) Uani 1 1 d .
H11A H 0.4075 0.5723 1.0771 0.024 Uiso 1 1 calc R
H11B H 0.2467 0.5498 1.0713 0.024 Uiso 1 1 calc R
C12 C 0.3639(3) 0.4234(2) 1.0284(2) 0.0134(6) Uani 1 1 d .
H12 H 0.2827 0.3756 1.0322 0.016 Uiso 1 1 calc R
C13 C 0.3746(3) 0.4621(2) 0.9340(2) 0.0165(6) Uani 1 1 d .
H13 H 0.2950 0.5098 0.9229 0.020 Uiso 1 1 calc R
C14 C 0.3719(3) 0.3764(2) 0.8653(2) 0.0162(6) Uani 1 1 d .
H14A H 0.2889 0.3329 0.8739 0.019 Uiso 1 1 calc R
H14B H 0.3650 0.4097 0.8074 0.019 Uiso 1 1 calc R
C15 C 0.5064(3) 0.52713(17) 0.92114(17) 0.0185(5) Uani 1 1 d .
H15A H 0.5107 0.5553 0.8613 0.022 Uiso 1 1 calc R
H15B H 0.5088 0.5868 0.9624 0.022 Uiso 1 1 calc R
Cl3 Cl -0.08958(9) 0.21917(8) 0.56588(6) 0.03417(19) Uani 1 1 d .
Cl4 Cl 0.18935(9) 0.19935(6) 0.63415(6) 0.02981(18) Uani 1 1 d .
C16 C 0.0757(4) 0.1632(3) 0.5514(2) 0.0294(8) Uani 1 1 d .
H16A H 0.0674 0.0856 0.5500 0.035 Uiso 1 1 calc R
H16B H 0.1132 0.1863 0.4948 0.035 Uiso 1 1 calc R

loop_
_atom_site_aniso_label
_atom_site_aniso_U_11
_atom_site_aniso_U_22
_atom_site_aniso_U_33
_atom_site_aniso_U_23
_atom_site_aniso_U_13
_atom_site_aniso_U_12
Pd1 0.00976(8) 0.00874(5) 0.01256(7) 0.00069(7) 0.00017(8) 0.00018(7)
Cl1 0.0226(4) 0.0098(2) 0.0188(3) -0.0011(2) 0.0029(3) 0.0000(2)
Cl2 0.0209(4) 0.0162(2) 0.0165(3) 0.0054(2) 0.0008(3) 0.0000(3)
N1 0.0153(11) 0.0104(7) 0.0108(9) -0.0007(6) -0.0017(10) -0.0001(9)
N2 0.0058(10) 0.0127(7) 0.0116(8) -0.0001(7) 0.0014(9) -0.0014(8)
C1 0.0270(15) 0.0126(9) 0.0132(11) -0.0008(8) -0.0016(13) -0.0006(12)
C2 0.0320(17) 0.0179(11) 0.0141(11) -0.0029(10) -0.0039(12) 0.0010(14)
C3 0.0341(19) 0.0206(14) 0.0134(14) 0.0039(11) 0.0034(13) 0.0043(13)
C4 0.0174(15) 0.0210(13) 0.0151(14) 0.0042(11) 0.0006(11) -0.0031(11)
C5 0.0123(13) 0.0127(11) 0.0136(15) 0.0016(11) -0.0009(10) 0.0003(10)
C6 0.0162(15) 0.0141(13) 0.0192(17) 0.0015(12) -0.0009(11) -0.0054(11)
C7 0.0082(12) 0.0163(12) 0.0182(17) -0.0030(11) 0.0005(10) -0.0044(10)
C8 0.0206(15) 0.0184(10) 0.0121(11) 0.0011(9) 0.0002(12) -0.0011(13)
C9 0.0257(18) 0.0234(12) 0.0163(13) -0.0064(11) 0.0012(12) -0.0017(12)
C10 0.0255(17) 0.0250(15) 0.0213(16) -0.0083(13) 0.0062(13) -0.0006(13)
C11 0.0191(16) 0.0169(12) 0.0238(16) -0.0062(11) 0.0024(12) 0.0026(11)
C12 0.0085(12) 0.0124(11) 0.0191(17) -0.0019(11) 0.0006(10) 0.0026(9)
C13 0.0199(15) 0.0111(12) 0.0186(17) -0.0028(12) -0.0049(11) 0.0060(10)
C14 0.0147(14) 0.0148(12) 0.0189(16) 0.0009(12) -0.0068(11) 0.0045(10)
C15 0.0233(16) 0.0096(8) 0.0226(13) 0.0006(8) 0.0012(14) -0.0014(12)
Cl3 0.0305(4) 0.0283(4) 0.0437(5) 0.0083(4) -0.0053(4) 0.0022(4)
Cl4 0.0307(5) 0.0223(4) 0.0365(5) -0.0002(3) -0.0044(3) -0.0007(3)
C16 0.042(2) 0.0211(14) 0.0254(18) -0.0069(13) 0.0065(15) 0.0055(14)

loop_
_atom_type_symbol
_atom_type_description
_atom_type_scat_dispersion_real
_atom_type_scat_dispersion_imag
_atom_type_scat_source
C C 0.0033 0.0016 'International Tables Vol C Tables 4.2.6.8 and 6.1.1.4'
H H 0.0000 0.0000 'International Tables Vol C Tables 4.2.6.8 and 6.1.1.4'
N N 0.0061 0.0033 'International Tables Vol C Tables 4.2.6.8 and 6.1.1.4'
Cl Cl 0.1484 0.1585 'International Tables Vol C Tables 4.2.6.8 and 6.1.1.4'
Pd Pd -0.9988 1.0072 'International Tables Vol C Tables 4.2.6.8 and 6.1.1.4'

loop_
_geom_angle_atom_site_label_1
_geom_angle_atom_site_label_2
_geom_angle_atom_site_label_3
_geom_angle
_geom_angle_publ_flag
N1 Pd1 N2 87.63(7) yes
N1 Pd1 Cl2 174.44(7) yes
N2 Pd1 Cl2 94.93(6) yes
N1 Pd1 Cl1 94.60(5) yes
N2 Pd1 Cl1 175.87(7) yes
Cl2 Pd1 Cl1 83.16(2) yes
C14 N1 C1 108.1(2) ?
C14 N1 C5 113.84(18) ?
C1 N1 C5 109.3(2) ?
C14 N1 Pd1 108.28(18) ?
C1 N1 Pd1 111.34(13) ?
C5 N1 Pd1 106.03(16) ?
C7 N2 C12 113.71(18) ?
C7 N2 C8 107.9(2) ?
C12 N2 C8 110.0(2) ?
C7 N2 Pd1 105.71(16) ?
C12 N2 Pd1 109.04(16) ?
C8 N2 Pd1 110.40(14) ?
N1 C1 C2 115.10(19) ?
C3 C2 C1 108.9(2) ?
C2 C3 C4 108.3(2) ?
C3 C4 C5 112.9(2) ?
N1 C5 C6 110.6(2) ?
N1 C5 C4 114.8(2) ?
C6 C5 C4 108.8(2) ?
C15 C6 C7 109.5(2) ?
C15 C6 C5 110.2(2) ?
C7 C6 C5 114.6(2) ?
N2 C7 C6 113.1(2) ?
N2 C8 C9 114.5(2) ?
C10 C9 C8 110.6(3) ?
C11 C10 C9 107.9(2) ?
C10 C11 C12 114.0(3) ?
N2 C12 C13 111.0(2) ?
N2 C12 C11 114.1(2) ?
C13 C12 C11 108.6(2) ?
C14 C13 C12 115.3(2) ?
C14 C13 C15 108.1(3) ?
C12 C13 C15 110.5(2) ?
N1 C14 C13 113.8(2) ?
C6 C15 C13 106.74(19) ?
Cl4 C16 Cl3 112.21(18) ?

loop_
_geom_bond_atom_site_label_1
_geom_bond_atom_site_label_2
_geom_bond_distance
_geom_bond_publ_flag
Pd1 N1 2.1332(19) yes
Pd1 N2 2.1417(19) yes
Pd1 Cl2 2.3188(6) yes
Pd1 Cl1 2.3203(6) yes
N1 C14 1.488(4) ?
N1 C1 1.516(3) ?
N1 C5 1.520(4) ?
N2 C7 1.497(3) ?
N2 C12 1.502(3) ?
N2 C8 1.506(3) ?
C1 C2 1.519(3) ?
C2 C3 1.517(4) ?
C3 C4 1.528(4) ?
C4 C5 1.547(4) ?
C5 C6 1.538(4) ?
C6 C15 1.526(4) ?
C6 C7 1.532(4) ?
C8 C9 1.525(4) ?
C9 C10 1.521(4) ?
C10 C11 1.515(4) ?
C11 C12 1.540(4) ?
C12 C13 1.540(4) ?
C13 C14 1.519(4) ?
C13 C15 1.541(4) ?
Cl3 C16 1.777(4) ?
Cl4 C16 1.752(4) ?
